data_7063478
loop_
_publ_author_name
'Jin, Gan'
'Lei, Caijin'
'Cheng, Guangbin'
'Yang, Hongwei'

_publ_section_title
;
 Synthesis of novel insensitive heat-resistant explosives based on a
 fused-tricyclic skeleton
;
_journal_issue 42
_journal_name_full 'New Journal of Chemistry'
_journal_page_first 18120
_journal_page_last 18127
_journal_paper_doi 10.1039/D4NJ03802A
_journal_volume 48
_journal_year 2024
_chemical_formula_moiety 'C7 H7 N7 O2'
_chemical_formula_sum 'C7 H7 N7 O2'
_chemical_formula_weight 221.20
_space_group_crystal_system orthorhombic
_space_group_IT_number 19
_space_group_name_Hall 'P 2ac 2ab'
_space_group_name_H-M_alt 'P 21 21 21'
_atom_sites_solution_hydrogens geom
_atom_sites_solution_primary dual
_audit_creation_date 2024-04-19
_audit_creation_method
;
Olex2 1.5
(compiled 2024.02.16 svn.r378c4104 for OlexSys, GUI svn.r6928)
;
_audit_update_record
;
2024-05-20 deposited with the CCDC.	2024-10-07 downloaded from the CCDC.
;
_cell_angle_alpha 90
_cell_angle_beta 90
_cell_angle_gamma 90
_cell_formula_units_Z 4
_cell_length_a 6.7579(3)
_cell_length_b 8.4422(4)
_cell_length_c 16.3524(6)
_cell_measurement_reflns_used 4673
_cell_measurement_temperature 223.00
_cell_measurement_theta_max 68.021
_cell_measurement_theta_min 5.899
_cell_volume 932.93(7)
_computing_cell_refinement 'SAINT V8.40B (?, 2016)'
_computing_data_reduction 'SAINT V8.40B (?, 2016)'
_computing_molecular_graphics 'Olex2 1.5 (Dolomanov et al., 2009)'
_computing_publication_material 'Olex2 1.5 (Dolomanov et al., 2009)'
_computing_structure_refinement 'SHELXL 2018/3 (Sheldrick, 2015)'
_computing_structure_solution 'SHELXT 2018/2 (Sheldrick, 2018)'
_diffrn_ambient_temperature 223.00
_diffrn_measured_fraction_theta_full 0.996
_diffrn_measured_fraction_theta_max 0.995
_diffrn_measurement_device_type 'Bruker D8 VENTURE'
_diffrn_measurement_method '\f and \w scans'
_diffrn_radiation_type CuK\a
_diffrn_radiation_wavelength 1.54178
_diffrn_reflns_av_R_equivalents 0.0510
_diffrn_reflns_av_unetI/netI 0.0312
_diffrn_reflns_Laue_measured_fraction_full 0.996
_diffrn_reflns_Laue_measured_fraction_max 0.995
_diffrn_reflns_limit_h_max 8
_diffrn_reflns_limit_h_min -8
_diffrn_reflns_limit_k_max 10
_diffrn_reflns_limit_k_min -10
_diffrn_reflns_limit_l_max 19
_diffrn_reflns_limit_l_min -19
_diffrn_reflns_number 8704
_diffrn_reflns_point_group_measured_fraction_full 0.994
_diffrn_reflns_point_group_measured_fraction_max 0.993
_diffrn_reflns_theta_full 67.679
_diffrn_reflns_theta_max 68.338
_diffrn_reflns_theta_min 5.898
_diffrn_source_current 1.1
_diffrn_source_power 0.05500000000000001
_diffrn_source_voltage 50.0
_diffrn_standards_number 0
_exptl_absorpt_coefficient_mu 1.052
_exptl_absorpt_correction_T_max 0.7531
_exptl_absorpt_correction_T_min 0.6521
_exptl_absorpt_correction_type multi-scan
_exptl_absorpt_process_details
;
SADABS-2016/2 (Bruker,2016/2) was used for absorption correction.
wR2(int) was 0.1574 before and 0.0614 after correction.
The Ratio of minimum to maximum transmission is 0.8659.
The \l/2 correction factor is Not present.
;
_exptl_crystal_density_diffrn 1.575
_exptl_crystal_description block
_exptl_crystal_F_000 456
_exptl_crystal_size_max 0.13
_exptl_crystal_size_mid 0.11
_exptl_crystal_size_min 0.1
_refine_diff_density_max 0.395
_refine_diff_density_min -0.210
_refine_diff_density_rms 0.049
_refine_ls_abs_structure_details
;
 Flack x determined using 624 quotients [(I+)-(I-)]/[(I+)+(I-)]
 (Parsons, Flack and Wagner, Acta Cryst. B69 (2013) 249-259).
;
_refine_ls_abs_structure_Flack -0.12(12)
_refine_ls_extinction_method none
_refine_ls_goodness_of_fit_ref 1.049
_refine_ls_hydrogen_treatment constr
_refine_ls_matrix_type full
_refine_ls_number_parameters 145
_refine_ls_number_reflns 1700
_refine_ls_number_restraints 0
_refine_ls_restrained_S_all 1.049
_refine_ls_R_factor_all 0.0442
_refine_ls_R_factor_gt 0.0378
_refine_ls_shift/su_max 0.000
_refine_ls_shift/su_mean 0.000
_refine_ls_structure_factor_coef Fsqd
_refine_ls_weighting_details 'w=1/[\s^2^(Fo^2^)+(0.0596P)^2^+0.2180P] where P=(Fo^2^+2Fc^2^)/3'
_refine_ls_weighting_scheme calc
_refine_ls_wR_factor_gt 0.0986
_refine_ls_wR_factor_ref 0.1013
_reflns_Friedel_coverage 0.672
_reflns_Friedel_fraction_full 0.991
_reflns_Friedel_fraction_max 0.990
_reflns_number_gt 1588
_reflns_number_total 1700
_reflns_threshold_expression 'I > 2\s(I)'
_cod_data_source_file d4nj03802a2.cif
_cod_data_source_block cu_20240418_wq_nlg_jg18_0m
_cod_depositor_comments 'Adding full bibliography for 7063476--7063479.cif.'
_cod_database_code 7063478
_shelx_shelxl_version_number 2018/3
_shelx_space_group_comment
;
The symmetry employed for this shelxl refinement is uniquely defined
by the following loop, which should always be used as a source of
symmetry information in preference to the above space-group names.
They are only intended as comments.
;
_shelx_estimated_absorpt_t_max 0.902
_shelx_estimated_absorpt_t_min 0.875
_olex2_refinement_description
;
1. Fixed Uiso
 At 1.2 times of:
  All C(H) groups, All C(H,H) groups
2.a Secondary CH2 refined with riding coordinates:
 C5(H5A,H5B), C6(H6A,H6B), C7(H7A,H7B)
2.b Aromatic/amide H refined with riding coordinates:
 C1(H1)
;
_olex2_submission_special_instructions 'No special instructions were received'

loop_
_space_group_symop_operation_xyz
'x, y, z'
'-x+1/2, -y, z+1/2'
'-x, y+1/2, -z+1/2'
'x+1/2, -y+1/2, -z'

loop_
_atom_site_label
_atom_site_type_symbol
_atom_site_fract_x
_atom_site_fract_y
_atom_site_fract_z
_atom_site_U_iso_or_equiv
_atom_site_adp_type
_atom_site_occupancy
_atom_site_site_symmetry_order
_atom_site_calc_flag
_atom_site_refinement_flags_posn
_atom_site_refinement_flags_adp
_atom_site_refinement_flags_occupancy
_atom_site_disorder_assembly
_atom_site_disorder_group
O1 O 0.5224(5) 0.6032(3) 0.73919(13) 0.0660(8) Uani 1 1 d . . . . .
O2 O 0.5426(3) 0.7866(3) 0.64744(13) 0.0495(6) Uani 1 1 d . . . . .
N1 N 0.5020(3) 0.6516(3) 0.66877(14) 0.0400(5) Uani 1 1 d . . . . .
N2 N 0.3255(4) 0.3129(3) 0.55789(15) 0.0459(6) Uani 1 1 d . . . . .
N3 N 0.3424(4) 0.4235(3) 0.49822(14) 0.0373(5) Uani 1 1 d . . . . .
N4 N 0.3847(3) 0.8461(3) 0.47823(14) 0.0368(5) Uani 1 1 d . . . . .
N5 N 0.4304(4) 0.9135(3) 0.40455(17) 0.0481(7) Uani 1 1 d . . . . .
N6 N 0.5028(4) 0.8092(4) 0.35488(15) 0.0490(7) Uani 1 1 d . . . . .
N7 N 0.5047(3) 0.6708(3) 0.39443(13) 0.0384(6) Uani 1 1 d . . . . .
C1 C 0.3804(4) 0.3865(4) 0.62577(18) 0.0415(7) Uani 1 1 d . . . . .
H1 H 0.383654 0.339499 0.677878 0.050 Uiso 1 1 calc R U . . .
C2 C 0.4323(4) 0.5417(3) 0.60950(16) 0.0341(6) Uani 1 1 d . . . . .
C3 C 0.4053(3) 0.5644(3) 0.52627(16) 0.0308(6) Uani 1 1 d . . . . .
C4 C 0.4325(3) 0.6953(3) 0.46948(15) 0.0309(5) Uani 1 1 d . . . . .
C5 C 0.2738(5) 0.3871(4) 0.41516(19) 0.0516(8) Uani 1 1 d . . . . .
H5A H 0.169382 0.462400 0.400330 0.062 Uiso 1 1 calc R U . . .
H5B H 0.215348 0.280891 0.415029 0.062 Uiso 1 1 calc R U . . .
C6 C 0.4330(5) 0.3936(4) 0.3513(2) 0.0550(8) Uani 1 1 d . . . . .
H6A H 0.370100 0.409668 0.297942 0.066 Uiso 1 1 calc R U . . .
H6B H 0.499286 0.290349 0.349751 0.066 Uiso 1 1 calc R U . . .
C7 C 0.5879(5) 0.5193(4) 0.3625(2) 0.0517(8) Uani 1 1 d . . . . .
H7A H 0.688757 0.480525 0.400648 0.062 Uiso 1 1 calc R U . . .
H7B H 0.652612 0.539478 0.309923 0.062 Uiso 1 1 calc R U . . .

loop_
_atom_site_aniso_label
_atom_site_aniso_U_11
_atom_site_aniso_U_22
_atom_site_aniso_U_33
_atom_site_aniso_U_23
_atom_site_aniso_U_13
_atom_site_aniso_U_12
O1 0.0952(19) 0.0752(17) 0.0276(10) 0.0009(10) -0.0023(12) -0.0123(15)
O2 0.0585(12) 0.0468(13) 0.0432(11) -0.0072(10) 0.0024(10) -0.0064(10)
N1 0.0381(11) 0.0517(15) 0.0304(11) -0.0048(10) 0.0053(9) -0.0009(11)
N2 0.0515(13) 0.0382(14) 0.0480(14) 0.0080(11) -0.0015(12) -0.0032(11)
N3 0.0405(12) 0.0349(12) 0.0366(12) 0.0016(9) -0.0045(10) -0.0035(9)
N4 0.0315(10) 0.0365(12) 0.0423(12) 0.0044(10) 0.0015(9) -0.0019(9)
N5 0.0388(12) 0.0510(16) 0.0545(15) 0.0194(12) -0.0039(12) -0.0043(12)
N6 0.0397(12) 0.0704(19) 0.0369(12) 0.0094(13) -0.0028(11) -0.0105(12)
N7 0.0330(10) 0.0521(15) 0.0300(11) 0.0003(10) 0.0031(9) -0.0051(10)
C1 0.0407(14) 0.0470(17) 0.0367(14) 0.0072(12) 0.0023(11) -0.0005(12)
C2 0.0288(12) 0.0422(15) 0.0314(13) -0.0011(11) 0.0024(10) -0.0003(10)
C3 0.0235(10) 0.0344(14) 0.0346(13) -0.0021(10) 0.0016(10) -0.0003(10)
C4 0.0210(9) 0.0410(15) 0.0308(12) -0.0004(10) 0.0002(9) -0.0012(10)
C5 0.0604(19) 0.0521(19) 0.0424(16) -0.0029(13) -0.0170(14) -0.0155(16)
C6 0.067(2) 0.057(2) 0.0408(15) -0.0119(14) -0.0089(16) 0.0073(16)
C7 0.0435(15) 0.072(2) 0.0397(15) -0.0077(15) 0.0049(13) 0.0077(15)

loop_
_atom_type_symbol
_atom_type_description
_atom_type_scat_dispersion_real
_atom_type_scat_dispersion_imag
_atom_type_scat_source
C C 0.0181 0.0091 'International Tables Vol C Tables 4.2.6.8 and 6.1.1.4'
H H 0.0000 0.0000 'International Tables Vol C Tables 4.2.6.8 and 6.1.1.4'
N N 0.0311 0.0180 'International Tables Vol C Tables 4.2.6.8 and 6.1.1.4'
O O 0.0492 0.0322 'International Tables Vol C Tables 4.2.6.8 and 6.1.1.4'

loop_
_geom_angle_atom_site_label_1
_geom_angle_atom_site_label_2
_geom_angle_atom_site_label_3
_geom_angle
_geom_angle_site_symmetry_1
_geom_angle_site_symmetry_3
_geom_angle_publ_flag
O1 N1 C2 117.3(2) . . ?
O2 N1 O1 123.5(2) . . ?
O2 N1 C2 119.2(2) . . ?
C1 N2 N3 104.9(2) . . ?
N2 N3 C5 119.7(2) . . ?
C3 N3 N2 113.0(2) . . ?
C3 N3 C5 126.9(2) . . ?
C4 N4 N5 104.5(2) . . ?
N6 N5 N4 110.8(2) . . ?
N5 N6 N7 107.2(2) . . ?
N6 N7 C4 107.8(2) . . ?
N6 N7 C7 125.8(2) . . ?
C4 N7 C7 126.2(3) . . ?
N2 C1 H1 124.6 . . ?
N2 C1 C2 110.7(3) . . ?
C2 C1 H1 124.6 . . ?
C1 C2 N1 124.8(3) . . ?
C1 C2 C3 106.7(3) . . ?
C3 C2 N1 128.5(3) . . ?
N3 C3 C2 104.7(2) . . ?
N3 C3 C4 119.6(2) . . ?
C2 C3 C4 135.7(3) . . ?
N4 C4 N7 109.7(2) . . ?
N4 C4 C3 129.2(2) . . ?
N7 C4 C3 121.0(2) . . ?
N3 C5 H5A 108.7 . . ?
N3 C5 H5B 108.7 . . ?
N3 C5 C6 114.2(3) . . ?
H5A C5 H5B 107.6 . . ?
C6 C5 H5A 108.7 . . ?
C6 C5 H5B 108.7 . . ?
C5 C6 H6A 108.3 . . ?
C5 C6 H6B 108.3 . . ?
C5 C6 C7 116.1(3) . . ?
H6A C6 H6B 107.4 . . ?
C7 C6 H6A 108.3 . . ?
C7 C6 H6B 108.3 . . ?
N7 C7 C6 112.7(3) . . ?
N7 C7 H7A 109.0 . . ?
N7 C7 H7B 109.0 . . ?
C6 C7 H7A 109.0 . . ?
C6 C7 H7B 109.0 . . ?
H7A C7 H7B 107.8 . . ?

loop_
_geom_bond_atom_site_label_1
_geom_bond_atom_site_label_2
_geom_bond_distance
_geom_bond_site_symmetry_2
_geom_bond_publ_flag
O1 N1 1.230(3) . ?
O2 N1 1.223(3) . ?
N1 C2 1.422(4) . ?
N2 N3 1.355(3) . ?
N2 C1 1.325(4) . ?
N3 C3 1.344(4) . ?
N3 C5 1.468(4) . ?
N4 N5 1.368(3) . ?
N4 C4 1.321(4) . ?
N5 N6 1.294(4) . ?
N6 N7 1.336(4) . ?
N7 C4 1.337(3) . ?
N7 C7 1.491(4) . ?
C1 H1 0.9400 . ?
C1 C2 1.382(4) . ?
C2 C3 1.386(4) . ?
C3 C4 1.455(4) . ?
C5 H5A 0.9800 . ?
C5 H5B 0.9800 . ?
C5 C6 1.501(5) . ?
C6 H6A 0.9800 . ?
C6 H6B 0.9800 . ?
C6 C7 1.502(5) . ?
C7 H7A 0.9800 . ?
C7 H7B 0.9800 . ?

loop_
_geom_torsion_atom_site_label_1
_geom_torsion_atom_site_label_2
_geom_torsion_atom_site_label_3
_geom_torsion_atom_site_label_4
_geom_torsion
_geom_torsion_site_symmetry_1
_geom_torsion_site_symmetry_2
_geom_torsion_site_symmetry_3
_geom_torsion_site_symmetry_4
_geom_torsion_publ_flag
O1 N1 C2 C1 2.0(4) . . . . ?
O1 N1 C2 C3 -176.9(3) . . . . ?
O2 N1 C2 C1 -179.6(3) . . . . ?
O2 N1 C2 C3 1.4(4) . . . . ?
N1 C2 C3 N3 178.4(2) . . . . ?
N1 C2 C3 C4 -0.2(5) . . . . ?
N2 N3 C3 C2 0.6(3) . . . . ?
N2 N3 C3 C4 179.5(2) . . . . ?
N2 N3 C5 C6 -118.9(3) . . . . ?
N2 C1 C2 N1 -178.6(2) . . . . ?
N2 C1 C2 C3 0.6(3) . . . . ?
N3 N2 C1 C2 -0.2(3) . . . . ?
N3 C3 C4 N4 137.9(3) . . . . ?
N3 C3 C4 N7 -37.8(3) . . . . ?
N3 C5 C6 C7 -36.1(4) . . . . ?
N4 N5 N6 N7 0.5(3) . . . . ?
N5 N4 C4 N7 0.3(3) . . . . ?
N5 N4 C4 C3 -175.9(2) . . . . ?
N5 N6 N7 C4 -0.4(3) . . . . ?
N5 N6 N7 C7 -175.9(2) . . . . ?
N6 N7 C4 N4 0.1(3) . . . . ?
N6 N7 C4 C3 176.6(2) . . . . ?
N6 N7 C7 C6 -115.9(3) . . . . ?
C1 N2 N3 C3 -0.3(3) . . . . ?
C1 N2 N3 C5 -173.9(3) . . . . ?
C1 C2 C3 N3 -0.7(3) . . . . ?
C1 C2 C3 C4 -179.3(3) . . . . ?
C2 C3 C4 N4 -43.6(4) . . . . ?
C2 C3 C4 N7 140.7(3) . . . . ?
C3 N3 C5 C6 68.4(4) . . . . ?
C4 N4 N5 N6 -0.5(3) . . . . ?
C4 N7 C7 C6 69.4(4) . . . . ?
C5 N3 C3 C2 173.6(3) . . . . ?
C5 N3 C3 C4 -7.4(4) . . . . ?
C5 C6 C7 N7 -38.0(4) . . . . ?
C7 N7 C4 N4 175.6(2) . . . . ?
C7 N7 C4 C3 -7.9(4) . . . . ?
